data_7242501
loop_
_publ_author_name
'Liu, Chengxin'
'Cui, Jin'
'Wang, Yufang'
'Zhang, Mingjie'

_publ_section_title
;
 A novel two-dimensional metal--organic framework as a recyclable
 heterogeneous catalyst for the dehydrogenative oxidation of alcohol and
 the N-arylation of azole compounds
;
_journal_issue 19
_journal_name_full 'RSC Advances'
_journal_page_first 11739
_journal_page_last 11744
_journal_paper_doi 10.1039/D1RA00248A
_journal_volume 11
_journal_year 2021
_chemical_formula_moiety 'C9.5 H10 Cu0.5 O4.5, 0.75(C H4 O)'
_chemical_formula_sum 'C10.25 H13 Cu0.5 O5.25'
_chemical_formula_weight 251.98
_space_group_crystal_system orthorhombic
_space_group_IT_number 64
_space_group_name_Hall '-C 2ac 2'
_space_group_name_H-M_alt 'C m c e'
_atom_sites_solution_hydrogens mixed
_atom_sites_solution_primary direct
_audit_creation_date 2020-09-28
_audit_creation_method
;
Olex2 1.3
(compiled 2020.07.31 svn.rc2a77460 for OlexSys, GUI svn.r6145)
;
_audit_update_record
;
2021-01-05 deposited with the CCDC.	2021-03-17 downloaded from the CCDC.
;
_cell_angle_alpha 90
_cell_angle_beta 90
_cell_angle_gamma 90
_cell_formula_units_Z 16
_cell_length_a 19.149(4)
_cell_length_b 10.772(2)
_cell_length_c 23.154(5)
_cell_measurement_reflns_used 4206
_cell_measurement_temperature 113.15
_cell_measurement_theta_max 27.9064
_cell_measurement_theta_min 1.3919
_cell_volume 4776.0(17)
_computing_molecular_graphics 'Olex2 1.3 (Dolomanov et al., 2009)'
_computing_publication_material 'Olex2 1.3 (Dolomanov et al., 2009)'
_computing_structure_refinement 'SHELXL 2018/3 (Sheldrick, 2015)'
_computing_structure_solution 'SHELXS  (Sheldrick, 2008)'
_diffrn_ambient_temperature 113.15
_diffrn_measured_fraction_theta_full 0.978
_diffrn_measured_fraction_theta_max 0.978
_diffrn_measurement_device_type 'Rigaku Saturn 70 CCD'
_diffrn_measurement_method '\w scans'
_diffrn_radiation_monochromator confocal
_diffrn_radiation_type MoK\a
_diffrn_radiation_wavelength 0.71073
_diffrn_reflns_av_R_equivalents 0.0674
_diffrn_reflns_av_unetI/netI 0.0294
_diffrn_reflns_Laue_measured_fraction_full 0.978
_diffrn_reflns_Laue_measured_fraction_max 0.978
_diffrn_reflns_limit_h_max 22
_diffrn_reflns_limit_h_min -22
_diffrn_reflns_limit_k_max 12
_diffrn_reflns_limit_k_min -12
_diffrn_reflns_limit_l_max 27
_diffrn_reflns_limit_l_min -27
_diffrn_reflns_number 21590
_diffrn_reflns_point_group_measured_fraction_full 0.978
_diffrn_reflns_point_group_measured_fraction_max 0.978
_diffrn_reflns_theta_full 25.011
_diffrn_reflns_theta_max 25.011
_diffrn_reflns_theta_min 2.761
_exptl_absorpt_coefficient_mu 0.967
_exptl_absorpt_correction_type none
_exptl_crystal_colour green
_exptl_crystal_colour_primary green
_exptl_crystal_density_diffrn 1.402
_exptl_crystal_description prism
_exptl_crystal_F_000 2096
_exptl_crystal_size_max 0.2
_exptl_crystal_size_mid 0.18
_exptl_crystal_size_min 0.12
_refine_diff_density_max 1.003
_refine_diff_density_min -0.887
_refine_diff_density_rms 0.139
_refine_ls_extinction_coef 0.0047(6)
_refine_ls_extinction_expression Fc^*^=kFc[1+0.001xFc^2^\l^3^/sin(2\q)]^-1/4^
_refine_ls_extinction_method 'SHELXL-2018/3 (Sheldrick 2018)'
_refine_ls_goodness_of_fit_ref 1.151
_refine_ls_hydrogen_treatment constr
_refine_ls_matrix_type full
_refine_ls_number_parameters 195
_refine_ls_number_reflns 2131
_refine_ls_number_restraints 33
_refine_ls_restrained_S_all 1.156
_refine_ls_R_factor_all 0.0957
_refine_ls_R_factor_gt 0.0903
_refine_ls_shift/su_max 0.001
_refine_ls_shift/su_mean 0.000
_refine_ls_structure_factor_coef Fsqd
_refine_ls_weighting_details 'w=1/[\s^2^(Fo^2^)+(0.0628P)^2^+106.8330P] where P=(Fo^2^+2Fc^2^)/3'
_refine_ls_weighting_scheme calc
_refine_ls_wR_factor_gt 0.2145
_refine_ls_wR_factor_ref 0.2176
_reflns_Friedel_coverage 0.000
_reflns_number_gt 1967
_reflns_number_total 2131
_reflns_threshold_expression 'I > 2\s(I)'
_cod_data_source_file d1ra00248a2.cif
_cod_data_source_block r20191012d1_sq
_cod_original_sg_symbol_Hall '-C 2bc 2'
_cod_original_formula_sum 'C10.25 H13 Cu0.50 O5.25'
_cod_database_code 7242501
_shelx_shelxl_version_number 2018/3
_shelx_space_group_comment
;
The symmetry employed for this shelxl refinement is uniquely defined
by the following loop, which should always be used as a source of
symmetry information in preference to the above space-group names.
They are only intended as comments.
;
_shelx_estimated_absorpt_t_max 0.893
_shelx_estimated_absorpt_t_min 0.830
_olex2_refinement_description
;
1. Fixed Uiso
 At 1.2 times of:
  All C(H) groups, H5 of O5
 At 1.5 times of:
  All C(H,H,H) groups, H7 of O7, H6A of O6
2. Restrained distances
 O5-C10 = O6-C11 = O7-C12
 1.42 with sigma of 0.01
3. Uiso/Uaniso restraints and constraints
Uanis(C10) \\sim Ueq, Uanis(C11) \\sim Ueq, Uanis(C12) \\sim Ueq, Uanis(O6)
\\sim Ueq, Uanis(O7) \\sim Ueq: with sigma of 0.01 and sigma for terminal atoms
of 0.02
4. Others
 Fixed Sof: O3(0.5) O3'(0.5) C8(0.5) H8A(0.5) H8B(0.5) H8C(0.5) C8'(0.5)
 H8'A(0.5) H8'B(0.5) H8'C(0.5) C10(0.5) H10A(0.5) H10B(0.5) H10C(0.5) O6(0.5)
 H6A(0.5) C11(0.5) H11A(0.5) H11B(0.5) H11C(0.5) O7(0.25) H7(0.25) C12(0.25)
 H12A(0.25) H12B(0.25) H12C(0.25)
5.a Riding coordinates:
 O5(H5), C10(H10A,H10B,H10C), O6(H6A), C11(H11A,H11B,H11C), O7(H7), C12(H12A,
 H12B,H12C)
5.b Me refined with riding coordinates:
 C8(H8A,H8B,H8C), C8'(H8'A,H8'B,H8'C)
5.c Aromatic/amide H refined with riding coordinates:
 C3(H3), C6(H6)
5.d Idealised Me refined as rotating group:
 C9(H9A,H9B,H9C)
;
_olex2_submission_special_instructions 'No special instructions were received'

loop_
_space_group_symop_operation_xyz
'x, y, z'
'-x, -y+1/2, z+1/2'
'x, -y, -z'
'-x, y+1/2, -z+1/2'
'x+1/2, y+1/2, z'
'-x+1/2, -y+1, z+1/2'
'x+1/2, -y+1/2, -z'
'-x+1/2, y+1, -z+1/2'
'-x, -y, -z'
'x, y-1/2, -z-1/2'
'-x, y, z'
'x, -y-1/2, z-1/2'
'-x+1/2, -y+1/2, -z'
'x+1/2, y, -z-1/2'
'-x+1/2, y+1/2, z'
'x+1/2, -y, z-1/2'

loop_
_atom_site_label
_atom_site_type_symbol
_atom_site_fract_x
_atom_site_fract_y
_atom_site_fract_z
_atom_site_U_iso_or_equiv
_atom_site_adp_type
_atom_site_occupancy
_atom_site_site_symmetry_order
_atom_site_calc_flag
_atom_site_refinement_flags_posn
_atom_site_refinement_flags_adp
_atom_site_refinement_flags_occupancy
_atom_site_disorder_assembly
_atom_site_disorder_group
Cu1 Cu 0.000000 0.11889(10) -0.00979(4) 0.0207(4) Uani 1 2 d S T P B .
O1 O 0.0719(3) 0.1332(5) 0.0501(2) 0.0417(14) Uani 1 1 d . . . . .
O2 O 0.0718(3) -0.0712(5) 0.0663(2) 0.0319(12) Uani 1 1 d . . . . .
O3 O 0.2253(9) 0.1748(14) 0.0746(6) 0.050(4) Uani 0.5 1 d . . P A 1
O3' O 0.1951(8) 0.2304(14) 0.0858(6) 0.050(4) Uani 0.5 1 d . . P A 2
O4 O 0.1603(3) -0.0911(6) 0.2706(2) 0.0540(17) Uani 1 1 d . . . . .
O5 O 0.000000 0.3072(7) -0.0358(3) 0.0427(19) Uani 1 2 d DS T P . .
H5 H 0.000000 0.300894 -0.078871 0.051 Uiso 1 2 d R U P B .
C1 C 0.0920(4) 0.0376(7) 0.0769(3) 0.0302(16) Uani 1 1 d . . . . .
C2 C 0.1396(4) 0.0518(7) 0.1276(3) 0.0324(16) Uani 1 1 d . . . . .
C3 C 0.1271(4) -0.0231(6) 0.1746(3) 0.0292(16) Uani 1 1 d . . . . .
H3 H 0.088476 -0.078465 0.173726 0.035 Uiso 1 1 calc R U . . .
C4 C 0.1694(4) -0.0199(7) 0.2231(3) 0.0292(16) Uani 1 1 d . . . . .
C5 C 0.2252(4) 0.0602(8) 0.2248(3) 0.0350(17) Uani 1 1 d . . . . .
C6 C 0.2397(5) 0.1333(10) 0.1768(3) 0.059(3) Uani 1 1 d . . . . .
H6 H 0.280125 0.184425 0.176781 0.071 Uiso 1 1 calc R U . . .
C7 C 0.1960(6) 0.1332(10) 0.1285(3) 0.063(3) Uani 1 1 d . . . . .
C8 C 0.2920(12) 0.234(3) 0.0751(9) 0.071(7) Uani 0.5 1 d . . P A 1
H8A H 0.304982 0.256656 0.035548 0.106 Uiso 0.5 1 calc R U P A 1
H8B H 0.289923 0.308385 0.099132 0.106 Uiso 0.5 1 calc R U P A 1
H8C H 0.326863 0.176330 0.090803 0.106 Uiso 0.5 1 calc R U P A 1
C8' C 0.2465(16) 0.321(2) 0.0887(10) 0.079(8) Uani 0.5 1 d . . P A 2
H8'A H 0.239714 0.381081 0.057249 0.119 Uiso 0.5 1 calc R U P A 2
H8'B H 0.243515 0.364451 0.125859 0.119 Uiso 0.5 1 calc R U P A 2
H8'C H 0.292632 0.282635 0.084893 0.119 Uiso 0.5 1 calc R U P A 2
C9 C 0.1043(6) -0.1794(11) 0.2683(4) 0.069(3) Uani 1 1 d . . . . .
H9A H 0.060006 -0.137390 0.276433 0.103 Uiso 1 1 calc R U . . .
H9B H 0.112227 -0.244398 0.297255 0.103 Uiso 1 1 calc R U . . .
H9C H 0.102491 -0.216917 0.229810 0.103 Uiso 1 1 calc R U . . .
C10 C -0.0588(8) 0.3774(18) -0.0246(11) 0.076(6) Uani 0.5 1 d D U P B -1
H10A H -0.045325 0.459380 -0.010090 0.115 Uiso 0.5 1 d R U P B -1
H10B H -0.087425 0.334880 0.004430 0.115 Uiso 0.5 1 d R U P B -1
H10C H -0.085785 0.386950 -0.060290 0.115 Uiso 0.5 1 d R U P B -1
O6 O -0.0654(10) 0.4713(15) -0.0592(10) 0.100(6) Uani 0.5 1 d D U P C -2
H6A H -0.051268 0.481423 -0.093182 0.150 Uiso 0.5 1 d R U P C -2
C11 C -0.1241(17) 0.549(3) -0.0482(18) 0.152(14) Uani 0.5 1 d D U P C -2
H11A H -0.163031 0.519894 -0.072233 0.229 Uiso 0.5 1 d R U P C -2
H11B H -0.112731 0.634604 -0.058153 0.229 Uiso 0.5 1 d R U P C -2
H11C H -0.137411 0.543804 -0.007403 0.229 Uiso 0.5 1 d R U P C -2
O7 O -0.0203(14) 0.5018(19) -0.1095(10) 0.061(8) Uani 0.25 1 d D U P D -3
H7 H 0.019494 0.533422 -0.105635 0.092 Uiso 0.25 1 d R U P D -3
C12 C -0.041(3) 0.419(3) -0.1541(14) 0.074(12) Uani 0.25 1 d D U P D -3
H12A H -0.075592 0.353023 -0.148333 0.110 Uiso 0.25 1 d R U P D -3
H12B H 0.005558 0.381083 -0.158463 0.110 Uiso 0.25 1 d R U P D -3
H12C H -0.052322 0.465763 -0.189023 0.110 Uiso 0.25 1 d R U P D -3

loop_
_atom_site_aniso_label
_atom_site_aniso_U_11
_atom_site_aniso_U_22
_atom_site_aniso_U_33
_atom_site_aniso_U_23
_atom_site_aniso_U_13
_atom_site_aniso_U_12
Cu1 0.0198(6) 0.0293(7) 0.0130(6) -0.0004(4) 0.000 0.000
O1 0.056(4) 0.035(3) 0.034(3) 0.002(2) -0.027(3) -0.007(3)
O2 0.025(3) 0.037(3) 0.033(3) 0.000(2) -0.011(2) -0.002(2)
O3 0.064(10) 0.051(9) 0.034(7) 0.010(6) -0.018(7) -0.013(7)
O3' 0.053(9) 0.048(9) 0.050(8) 0.014(7) -0.022(7) -0.029(7)
O4 0.054(4) 0.073(4) 0.035(3) 0.018(3) -0.014(3) -0.023(3)
O5 0.057(5) 0.032(4) 0.040(4) 0.006(3) 0.000 0.000
C1 0.026(4) 0.039(4) 0.025(3) -0.001(3) -0.003(3) 0.001(3)
C2 0.030(4) 0.043(4) 0.024(3) 0.000(3) -0.011(3) -0.004(3)
C3 0.021(3) 0.034(4) 0.032(4) -0.008(3) -0.009(3) -0.001(3)
C4 0.029(4) 0.037(4) 0.022(3) -0.002(3) -0.004(3) 0.007(3)
C5 0.030(4) 0.052(4) 0.023(3) -0.002(3) -0.012(3) 0.005(4)
C6 0.045(5) 0.095(7) 0.037(4) 0.021(5) -0.021(4) -0.044(5)
C7 0.069(7) 0.092(7) 0.027(4) 0.024(4) -0.028(4) -0.045(6)
C8 0.069(14) 0.100(18) 0.043(11) 0.034(12) -0.018(10) -0.045(14)
C8' 0.11(2) 0.064(14) 0.062(13) 0.012(11) -0.010(14) -0.053(15)
C9 0.072(7) 0.088(8) 0.046(5) 0.027(5) -0.010(5) -0.039(6)
C10 0.087(13) 0.051(10) 0.091(13) 0.006(10) -0.016(12) -0.004(10)
O6 0.081(11) 0.071(10) 0.147(14) 0.021(10) -0.029(10) 0.029(9)
C11 0.16(2) 0.115(19) 0.18(2) -0.007(17) -0.002(18) 0.035(17)
O7 0.082(19) 0.036(10) 0.067(12) 0.025(9) -0.021(11) -0.022(11)
C12 0.10(2) 0.063(17) 0.058(17) 0.010(15) -0.031(15) 0.008(16)

loop_
_atom_type_symbol
_atom_type_description
_atom_type_scat_dispersion_real
_atom_type_scat_dispersion_imag
_atom_type_scat_source
C C 0.0033 0.0016 'International Tables Vol C Tables 4.2.6.8 and 6.1.1.4'
H H 0.0000 0.0000 'International Tables Vol C Tables 4.2.6.8 and 6.1.1.4'
Cu Cu 0.3201 1.2651 'International Tables Vol C Tables 4.2.6.8 and 6.1.1.4'
O O 0.0106 0.0060 'International Tables Vol C Tables 4.2.6.8 and 6.1.1.4'

loop_
_geom_angle_atom_site_label_1
_geom_angle_atom_site_label_2
_geom_angle_atom_site_label_3
_geom_angle
_geom_angle_site_symmetry_1
_geom_angle_site_symmetry_3
_geom_angle_publ_flag
O1 Cu1 Cu1 87.37(16) 11 9 ?
O1 Cu1 Cu1 87.38(16) . 9 ?
O1 Cu1 O1 89.2(4) . 11 ?
O1 Cu1 O2 90.0(2) . 3 ?
O1 Cu1 O2 169.3(2) 11 3 ?
O1 Cu1 O2 90.0(2) 11 9 ?
O1 Cu1 O2 169.3(2) . 9 ?
O1 Cu1 O5 97.2(2) . . ?
O1 Cu1 O5 97.2(2) 11 . ?
O2 Cu1 Cu1 81.89(15) 3 9 ?
O2 Cu1 Cu1 81.89(15) 9 9 ?
O2 Cu1 O2 88.8(3) 9 3 ?
O2 Cu1 O5 93.5(2) 3 . ?
O2 Cu1 O5 93.5(2) 9 . ?
O5 Cu1 Cu1 173.5(2) . 9 ?
C1 O1 Cu1 119.8(5) . . ?
C1 O2 Cu1 126.0(5) . 9 ?
C8 O3 C7 118.8(13) . . ?
C8' O3' C7 118.2(14) . . ?
C4 O4 C9 116.2(6) . . ?
Cu1 O5 H5 102.6 . . ?
C10 O5 Cu1 118.1(10) . . ?
C10 O5 H5 103.0 . . ?
O1 C1 C2 119.2(6) . . ?
O2 C1 O1 124.8(6) . . ?
O2 C1 C2 115.9(6) . . ?
C3 C2 C1 117.0(6) . . ?
C3 C2 C7 119.5(6) . . ?
C7 C2 C1 123.4(7) . . ?
C2 C3 H3 119.2 . . ?
C2 C3 C4 121.6(7) . . ?
C4 C3 H3 119.2 . . ?
O4 C4 C3 124.8(7) . . ?
O4 C4 C5 115.6(6) . . ?
C5 C4 C3 119.6(6) . . ?
C4 C5 C5 120.9(6) . 8_545 ?
C4 C5 C6 119.1(6) . . ?
C6 C5 C5 119.7(7) . 8_545 ?
C5 C6 H6 119.3 . . ?
C5 C6 C7 121.3(8) . . ?
C7 C6 H6 119.3 . . ?
C2 C7 O3 119.0(8) . . ?
C2 C7 O3' 116.0(8) . . ?
C2 C7 C6 118.6(7) . . ?
C6 C7 O3 117.4(10) . . ?
C6 C7 O3' 123.7(9) . . ?
O3 C8 H8A 109.5 . . ?
O3 C8 H8B 109.5 . . ?
O3 C8 H8C 109.5 . . ?
H8A C8 H8B 109.5 . . ?
H8A C8 H8C 109.5 . . ?
H8B C8 H8C 109.5 . . ?
O3' C8' H8'A 109.5 . . ?
O3' C8' H8'B 109.5 . . ?
O3' C8' H8'C 109.5 . . ?
H8'A C8' H8'B 109.5 . . ?
H8'A C8' H8'C 109.5 . . ?
H8'B C8' H8'C 109.5 . . ?
O4 C9 H9A 109.5 . . ?
O4 C9 H9B 109.5 . . ?
O4 C9 H9C 109.5 . . ?
H9A C9 H9B 109.5 . . ?
H9A C9 H9C 109.5 . . ?
H9B C9 H9C 109.5 . . ?
O5 C10 H10A 110.0 . . ?
O5 C10 H10B 109.2 . . ?
O5 C10 H10C 109.2 . . ?
H10A C10 H10B 109.5 . . ?
H10A C10 H10C 109.5 . . ?
H10B C10 H10C 109.5 . . ?
C11 O6 H6A 110.2 . . ?
O6 C11 H11A 108.5 . . ?
O6 C11 H11B 109.7 . . ?
O6 C11 H11C 110.3 . . ?
H11A C11 H11B 109.5 . . ?
H11A C11 H11C 109.4 . . ?
H11B C11 H11C 109.5 . . ?
C12 O7 H7 125.7 . . ?
O7 C12 H12A 122.8 . . ?
O7 C12 H12B 94.8 . . ?
O7 C12 H12C 109.5 . . ?
H12A C12 H12B 109.5 . . ?
H12A C12 H12C 109.5 . . ?
H12B C12 H12C 109.5 . . ?

loop_
_geom_bond_atom_site_label_1
_geom_bond_atom_site_label_2
_geom_bond_distance
_geom_bond_site_symmetry_2
_geom_bond_publ_flag
Cu1 Cu1 2.601(2) 9 ?
Cu1 O1 1.961(5) 11 ?
Cu1 O1 1.961(5) . ?
Cu1 O2 1.966(5) 9 ?
Cu1 O2 1.966(5) 3 ?
Cu1 O5 2.116(7) . ?
O1 C1 1.262(9) . ?
O2 C1 1.259(9) . ?
O3 C7 1.440(17) . ?
O3 C8 1.43(2) . ?
O3' C7 1.440(16) . ?
O3' C8' 1.39(2) . ?
O4 C4 1.353(8) . ?
O4 C9 1.435(11) . ?
O5 H5 0.9998 . ?
O5 C10 1.381(10) . ?
C1 C2 1.494(9) . ?
C2 C3 1.375(10) . ?
C2 C7 1.391(11) . ?
C3 H3 0.9500 . ?
C3 C4 1.385(9) . ?
C4 C5 1.375(11) . ?
C5 C5 1.504(13) 8_545 ?
C5 C6 1.391(11) . ?
C6 H6 0.9500 . ?
C6 C7 1.395(11) . ?
C8 H8A 0.9800 . ?
C8 H8B 0.9800 . ?
C8 H8C 0.9800 . ?
C8' H8'A 0.9800 . ?
C8' H8'B 0.9800 . ?
C8' H8'C 0.9800 . ?
C9 H9A 0.9800 . ?
C9 H9B 0.9800 . ?
C9 H9C 0.9800 . ?
C10 H10A 0.9798 . ?
C10 H10B 0.9802 . ?
C10 H10C 0.9799 . ?
O6 H6A 0.8401 . ?
O6 C11 1.421(10) . ?
C11 H11A 0.9800 . ?
C11 H11B 0.9799 . ?
C11 H11C 0.9800 . ?
O7 H7 0.8399 . ?
O7 C12 1.423(10) . ?
C12 H12A 0.9800 . ?
C12 H12B 0.9799 . ?
C12 H12C 0.9799 . ?

loop_
_geom_torsion_atom_site_label_1
_geom_torsion_atom_site_label_2
_geom_torsion_atom_site_label_3
_geom_torsion_atom_site_label_4
_geom_torsion
_geom_torsion_site_symmetry_1
_geom_torsion_site_symmetry_2
_geom_torsion_site_symmetry_3
_geom_torsion_site_symmetry_4
_geom_torsion_publ_flag
Cu1 O1 C1 O2 4.0(10) . . . . ?
Cu1 O1 C1 C2 -172.0(5) . . . . ?
Cu1 O2 C1 O1 -4.6(11) 9 . . . ?
Cu1 O2 C1 C2 171.4(5) 9 . . . ?
O1 C1 C2 C3 139.7(8) . . . . ?
O1 C1 C2 C7 -42.2(12) . . . . ?
O2 C1 C2 C3 -36.6(10) . . . . ?
O2 C1 C2 C7 141.5(9) . . . . ?
O4 C4 C5 C5 3.9(11) . . . 8_545 ?
O4 C4 C5 C6 177.6(8) . . . . ?
C1 C2 C3 C4 178.1(6) . . . . ?
C1 C2 C7 O3 -21.7(16) . . . . ?
C1 C2 C7 O3' 18.0(16) . . . . ?
C1 C2 C7 C6 -176.0(9) . . . . ?
C2 C3 C4 O4 -179.7(7) . . . . ?
C2 C3 C4 C5 0.2(11) . . . . ?
C3 C2 C7 O3 156.3(11) . . . . ?
C3 C2 C7 O3' -163.9(11) . . . . ?
C3 C2 C7 C6 2.0(16) . . . . ?
C3 C4 C5 C5 -176.1(7) . . . 8_545 ?
C3 C4 C5 C6 -2.3(12) . . . . ?
C4 C5 C6 C7 4.4(16) . . . . ?
C5 C5 C6 C7 178.2(10) 8_545 . . . ?
C5 C6 C7 O3 -159.0(12) . . . . ?
C5 C6 C7 O3' 160.6(13) . . . . ?
C5 C6 C7 C2 -4.2(18) . . . . ?
C7 C2 C3 C4 -0.1(12) . . . . ?
C8 O3 C7 C2 -165.5(17) . . . . ?
C8 O3 C7 C6 -11(2) . . . . ?
C8' O3' C7 C2 173.6(19) . . . . ?
C8' O3' C7 C6 8(3) . . . . ?
C9 O4 C4 C3 2.9(12) . . . . ?
C9 O4 C4 C5 -177.0(8) . . . . ?
